data_4087410
loop_
_publ_author_name
'Murugesan, Sathiyamoorthy'
'St\"oger, Berthold'
'Weil, Matthias'
'Veiros, Luis F.'
'Kirchner, Karl'

_publ_section_title
;
 Synthesis, Structure, and Reactivity of Co(II) and Ni(II) PCP Pincer
 Borohydride Complexes.
;
_journal_issue 7
_journal_name_full Organometallics
_journal_page_first 1364
_journal_page_last 1372
_journal_paper_doi 10.1021/acs.organomet.5b00075
_journal_volume 34
_journal_year 2015
_chemical_formula_sum 'C22 H45 B Co N2 P2'
_chemical_formula_weight 469.3
_space_group_IT_number 33
_space_group_name_Hall 'P 2c -2n'
_space_group_name_H-M_alt 'P n a 21'
_symmetry_cell_setting orthorhombic
_symmetry_Int_Tables_number 33
_symmetry_space_group_name_Hall 'P 2c -2n'
_symmetry_space_group_name_H-M 'P n a 21'
_cell_angle_alpha 90
_cell_angle_beta 90
_cell_angle_gamma 90
_cell_formula_units_Z 4
_cell_length_a 22.7682(5)
_cell_length_b 8.0685(8)
_cell_length_c 13.9631(15)
_cell_measurement_reflns_used 7620
_cell_measurement_temperature 100
_cell_measurement_theta_max 32.5
_cell_measurement_theta_min 2.3
_cell_volume 2565.1(4)
_diffrn_ambient_temperature 100
_diffrn_measured_fraction_theta_full 1
_diffrn_measured_fraction_theta_max 1
_diffrn_measurement_device 'four-circle diffractometer'
_diffrn_measurement_device_type 'Bruker KAPPA APEX II CCD'
_diffrn_measurement_method '\w- and \f-scans'
_diffrn_radiation_monochromator graphite
_diffrn_radiation_probe x-ray
_diffrn_radiation_source 'X-ray tube'
_diffrn_radiation_type 'Mo K\a'
_diffrn_radiation_wavelength 0.71073
_diffrn_reflns_av_R_equivalents 0.0374
_diffrn_reflns_av_unetI/netI 0.0611
_diffrn_reflns_limit_h_max 15
_diffrn_reflns_limit_h_min -34
_diffrn_reflns_limit_k_max 8
_diffrn_reflns_limit_k_min -12
_diffrn_reflns_limit_l_max 18
_diffrn_reflns_limit_l_min -21
_diffrn_reflns_number 15456
_diffrn_reflns_theta_full 32.64
_diffrn_reflns_theta_max 32.64
_diffrn_reflns_theta_min 1.79
_exptl_absorpt_coefficient_mu 0.804
_exptl_absorpt_correction_T_max 0.92
_exptl_absorpt_correction_T_min 0.77
_exptl_absorpt_correction_type multi-scan
_exptl_absorpt_process_details SADABS
_exptl_crystal_colour 'translucent red'
_exptl_crystal_density_diffrn 1.2148
_exptl_crystal_description 'rhombic prism'
_exptl_crystal_F_000 1012
_exptl_crystal_size_max 0.78
_exptl_crystal_size_mid 0.27
_exptl_crystal_size_min 0.10
_refine_diff_density_max 0.78
_refine_diff_density_min -0.46
_refine_ls_abs_structure_details '  3687 of Friedel pairs used in the refinement'
_refine_ls_abs_structure_Flack 0.039(10)
_refine_ls_extinction_method none
_refine_ls_goodness_of_fit_gt 1.24
_refine_ls_goodness_of_fit_ref 1.19
_refine_ls_hydrogen_treatment mixed
_refine_ls_number_constraints 157
_refine_ls_number_parameters 278
_refine_ls_number_reflns 8540
_refine_ls_number_restraints 0
_refine_ls_R_factor_all 0.0438
_refine_ls_R_factor_gt 0.0342
_refine_ls_shift/su_max 0.0496
_refine_ls_shift/su_mean 0.0058
_refine_ls_structure_factor_coef F
_refine_ls_weighting_details w=1/(\s^2^(F)+0.0001F^2^)
_refine_ls_weighting_scheme sigma
_refine_ls_wR_factor_gt 0.0425
_refine_ls_wR_factor_ref 0.0443
_reflns_number_gt 7256
_reflns_number_total 8540
_reflns_threshold_expression I>3\s(I)
_cod_data_source_file om5b00075_si_001.cif
_cod_data_source_block Co_PCPtBuNH_BH4
_cod_depositor_comments
;
The following automatic conversions were performed:

data item '_diffrn_radiation_probe' value 'X-ray' was changed to
'x-ray' in accordance with the
/home/saulius/struct/COD-crude-data/automatic-downloads/DataCite-retrospective/ACS/depositions/lib/dictionaries/cif_core.dic
dictionary named 'cif_core.dic' version 2.4.2 last updated on
2011-04-26.

Automatic conversion script
Id: cif_fix_values 6909 2019-04-08 15:41:33Z antanas 
;
_cod_original_sg_symbol_Hall 'P -2xabc;-2yab;2zc'
_cod_original_formula_sum 'C22 H45 B1 Co1 N2 P2'
_cod_database_code 4087410

loop_
_symmetry_equiv_pos_site_id
_symmetry_equiv_pos_as_xyz
1 x,y,z
2 -x,-y,z+1/2
3 x+1/2,-y+1/2,z
4 -x+1/2,y+1/2,z+1/2

loop_
_atom_site_label
_atom_site_type_symbol
_atom_site_fract_x
_atom_site_fract_y
_atom_site_fract_z
_atom_site_adp_type
_atom_site_U_iso_or_equiv
_atom_site_site_symmetry_multiplicity
_atom_site_occupancy
_atom_site_calc_flag
Co1 Co 0.834023(10) 0.85352(3) 0.57186(2) Uani 0.01437(6) 4 1 d
P1 P 0.92582(2) 0.93309(6) 0.60201(4) Uani 0.01426(11) 4 1 d
P2 P 0.75204(2) 0.75558(6) 0.50549(4) Uani 0.01564(11) 4 1 d
N1 N 0.96489(7) 0.8244(2) 0.52006(13) Uani 0.0217(5) 4 1 d
N2 N 0.77686(8) 0.6665(2) 0.40363(13) Uani 0.0228(5) 4 1 d
C1 C 0.87101(8) 0.7421(2) 0.46401(13) Uani 0.0154(5) 4 1 d
C2 C 0.93197(9) 0.7391(2) 0.45143(14) Uani 0.0172(5) 4 1 d
C3 C 0.95932(9) 0.6567(2) 0.37594(15) Uani 0.0203(5) 4 1 d
C4 C 0.92430(10) 0.5794(3) 0.30803(14) Uani 0.0232(6) 4 1 d
C5 C 0.86395(10) 0.5804(3) 0.31535(14) Uani 0.0233(6) 4 1 d
C6 C 0.83749(9) 0.6615(2) 0.39345(14) Uani 0.0183(5) 4 1 d
C7 C 0.96430(9) 0.8709(2) 0.71486(14) Uani 0.0191(5) 4 1 d
C8 C 0.95009(14) 0.9861(4) 0.79863(18) Uani 0.0523(11) 4 1 d
C9 C 1.03115(10) 0.8621(3) 0.70394(19) Uani 0.0353(8) 4 1 d
C10 C 0.94200(13) 0.6976(4) 0.7386(3) Uani 0.0485(10) 4 1 d
C11 C 0.93976(8) 1.1558(2) 0.57111(19) Uani 0.0203(4) 4 1 d
C12 C 0.90801(11) 1.2742(3) 0.63895(19) Uani 0.0322(7) 4 1 d
C13 C 1.00485(9) 1.2033(3) 0.5664(2) Uani 0.0305(6) 4 1 d
C14 C 0.91262(12) 1.1770(3) 0.47034(18) Uani 0.0333(7) 4 1 d
C15 C 0.71476(8) 0.5789(2) 0.56939(18) Uani 0.0228(5) 4 1 d
C16 C 0.68935(12) 0.6295(3) 0.66623(19) Uani 0.0329(7) 4 1 d
C17 C 0.66626(11) 0.4975(3) 0.5094(2) Uani 0.0354(7) 4 1 d
C18 C 0.76381(11) 0.4528(3) 0.5878(2) Uani 0.0392(9) 4 1 d
C19 C 0.69847(9) 0.9126(3) 0.45848(15) Uani 0.0218(5) 4 1 d
C20 C 0.65955(12) 0.9846(3) 0.5366(2) Uani 0.0377(8) 4 1 d
C21 C 0.65997(14) 0.8486(3) 0.3763(2) Uani 0.0476(10) 4 1 d
C22 C 0.73671(12) 1.0518(3) 0.41757(19) Uani 0.0371(8) 4 1 d
B1 B 0.79469(12) 0.9537(4) 0.6999(2) Uani 0.0355(8) 4 1 d
H1c3 H 1.001365 0.653542 0.371035 Uiso 0.0243 4 1 d
H1c4 H 0.942473 0.524076 0.254865 Uiso 0.0279 4 1 d
H1c5 H 0.840259 0.52639 0.267784 Uiso 0.0279 4 1 d
H1c8 H 0.908389 0.988553 0.808665 Uiso 0.0627 4 1 d
H2c8 H 0.969159 0.946343 0.855475 Uiso 0.0627 4 1 d
H3c8 H 0.963807 1.095897 0.784336 Uiso 0.0627 4 1 d
H1c9 H 1.046572 0.971778 0.695266 Uiso 0.0423 4 1 d
H2c9 H 1.047964 0.813613 0.760434 Uiso 0.0423 4 1 d
H3c9 H 1.04083 0.795278 0.64927 Uiso 0.0423 4 1 d
H1c10 H 0.901456 0.703511 0.757201 Uiso 0.0581 4 1 d
H2c10 H 0.945785 0.627733 0.683288 Uiso 0.0581 4 1 d
H3c10 H 0.964693 0.652276 0.790309 Uiso 0.0581 4 1 d
H1c12 H 0.930041 1.28464 0.697262 Uiso 0.0386 4 1 d
H2c12 H 0.904413 1.381015 0.609186 Uiso 0.0386 4 1 d
H3c12 H 0.869617 1.23152 0.653045 Uiso 0.0386 4 1 d
H1c13 H 1.02093 1.205219 0.629934 Uiso 0.0365 4 1 d
H2c13 H 1.025662 1.123344 0.528409 Uiso 0.0365 4 1 d
H3c13 H 1.008735 1.310964 0.537869 Uiso 0.0365 4 1 d
H1c14 H 0.925849 1.088874 0.429487 Uiso 0.0399 4 1 d
H2c14 H 0.870573 1.173773 0.475031 Uiso 0.0399 4 1 d
H3c14 H 0.924599 1.281525 0.443924 Uiso 0.0399 4 1 d
H1c16 H 0.659223 0.711111 0.656855 Uiso 0.0394 4 1 d
H2c16 H 0.672895 0.533981 0.697252 Uiso 0.0394 4 1 d
H3c16 H 0.719954 0.675095 0.705492 Uiso 0.0394 4 1 d
H1c17 H 0.681177 0.472466 0.446691 Uiso 0.0425 4 1 d
H2c17 H 0.653685 0.396997 0.539931 Uiso 0.0425 4 1 d
H3c17 H 0.633563 0.572012 0.503862 Uiso 0.0425 4 1 d
H1c18 H 0.778818 0.413339 0.527705 Uiso 0.047 4 1 d
H2c18 H 0.794884 0.504799 0.623234 Uiso 0.047 4 1 d
H3c18 H 0.748462 0.361308 0.623888 Uiso 0.047 4 1 d
H1c20 H 0.683147 1.01257 0.591185 Uiso 0.0453 4 1 d
H2c20 H 0.640362 1.082363 0.51301 Uiso 0.0453 4 1 d
H3c20 H 0.630544 0.904167 0.554797 Uiso 0.0453 4 1 d
H1c21 H 0.682137 0.772207 0.337919 Uiso 0.0571 4 1 d
H2c21 H 0.626152 0.793427 0.402115 Uiso 0.0571 4 1 d
H3c21 H 0.647537 0.940185 0.337326 Uiso 0.0571 4 1 d
H1c22 H 0.758051 1.104106 0.468584 Uiso 0.0445 4 1 d
H2c22 H 0.76387 1.00637 0.372015 Uiso 0.0445 4 1 d
H3c22 H 0.712164 1.132208 0.38647 Uiso 0.0445 4 1 d
H3b1 H 0.7473(11) 0.947(3) 0.711(2) Uiso 0.028(7) 4 1 d
H2b1 H 0.8102(11) 0.823(3) 0.6921(18) Uiso 0.019(6) 4 1 d
H1b1 H 0.8014(13) 1.019(3) 0.618(2) Uiso 0.040(8) 4 1 d
H4b1 H 0.8181(12) 1.028(3) 0.762(2) Uiso 0.029(7) 4 1 d
H1n1 H 1.0016(12) 0.839(3) 0.503(2) Uiso 0.020(6) 4 1 d
H1n2 H 0.7578(11) 0.614(3) 0.368(2) Uiso 0.020(6) 4 1 d

loop_
_atom_site_aniso_label
_atom_site_aniso_type_symbol
_atom_site_aniso_U_11
_atom_site_aniso_U_22
_atom_site_aniso_U_33
_atom_site_aniso_U_12
_atom_site_aniso_U_13
_atom_site_aniso_U_23
Co1 Co 0.01042(9) 0.02064(10) 0.01205(9) -0.00013(9) 0.00043(10) -0.00721(10)
P1 P 0.01135(19) 0.01881(20) 0.01264(18) -0.00128(17) 0.00025(16) -0.00528(16)
P2 P 0.01102(19) 0.01916(19) 0.0167(2) 0.00075(17) -0.00223(17) -0.00716(17)
N1 N 0.0089(7) 0.0349(9) 0.0214(8) -0.0019(7) 0.0017(6) -0.0150(7)
N2 N 0.0138(8) 0.0340(9) 0.0207(8) -0.0008(7) -0.0027(7) -0.0179(7)
C1 C 0.0145(8) 0.0186(8) 0.0132(8) -0.0007(7) 0.0005(6) -0.0066(6)
C2 C 0.0158(8) 0.0204(8) 0.0153(8) -0.0009(7) 0.0001(7) -0.0061(6)
C3 C 0.0152(9) 0.0273(10) 0.0183(9) -0.0004(8) 0.0051(7) -0.0073(7)
C4 C 0.0252(10) 0.0268(10) 0.0176(9) 0.0019(9) 0.0057(8) -0.0104(7)
C5 C 0.0236(10) 0.0295(10) 0.0166(9) 0.0011(8) -0.0021(8) -0.0117(7)
C6 C 0.0166(9) 0.0213(9) 0.0170(8) 0.0005(7) -0.0014(7) -0.0083(7)
C7 C 0.0162(9) 0.0232(9) 0.0179(9) 0.0010(7) -0.0028(7) -0.0006(7)
C8 C 0.059(2) 0.081(2) 0.0165(11) 0.0391(18) -0.0117(12) -0.0163(12)
C9 C 0.0164(10) 0.0566(16) 0.0329(13) 0.0017(10) -0.0072(9) 0.0046(11)
C10 C 0.0333(15) 0.0391(14) 0.073(2) -0.0082(12) -0.0206(15) 0.0298(15)
C11 C 0.0190(8) 0.0223(8) 0.0198(7) -0.0020(7) -0.0003(9) 0.0002(8)
C12 C 0.0381(13) 0.0194(9) 0.0390(13) 0.0038(9) 0.0092(11) -0.0026(9)
C13 C 0.0252(10) 0.0299(9) 0.0363(12) -0.0093(8) 0.0038(11) -0.0017(10)
C14 C 0.0321(13) 0.0400(13) 0.0277(11) -0.0050(10) -0.0035(10) 0.0138(10)
C15 C 0.0152(8) 0.0229(8) 0.0303(9) -0.0019(7) -0.0031(9) -0.0048(10)
C16 C 0.0288(12) 0.0397(13) 0.0301(12) -0.0054(10) 0.0014(10) 0.0038(9)
C17 C 0.0284(12) 0.0341(12) 0.0438(14) -0.0111(9) -0.0047(11) -0.0048(11)
C18 C 0.0296(12) 0.0239(9) 0.064(2) 0.0028(9) -0.0033(12) 0.0066(11)
C19 C 0.0181(9) 0.0231(9) 0.0242(10) 0.0039(8) -0.0064(8) -0.0063(8)
C20 C 0.0377(14) 0.0358(13) 0.0397(13) 0.0186(11) 0.0096(11) 0.0010(10)
C21 C 0.0483(18) 0.0392(15) 0.0553(19) 0.0134(12) -0.0375(15) -0.0134(12)
C22 C 0.0379(14) 0.0389(13) 0.0343(13) 0.0013(11) -0.0020(11) 0.0109(10)
B1 B 0.0190(11) 0.0614(18) 0.0260(12) -0.0076(12) 0.0086(10) -0.0284(12)

loop_
_atom_type_symbol
_atom_type_scat_dispersion_real
_atom_type_scat_dispersion_imag
_atom_type_scat_source
C 0.0033 0.0016 'International Tables Vol C tables 4.2.6.8 and 6.1.1.1'
H 0.0000 0.0000 'International Tables Vol C tables 4.2.6.8 and 6.1.1.1'
B 0.0013 0.0007 'International Tables Vol C tables 4.2.6.8 and 6.1.1.1'
Co 0.3494 0.9721 'International Tables Vol C tables 4.2.6.8 and 6.1.1.1'
N 0.0061 0.0033 'International Tables Vol C tables 4.2.6.8 and 6.1.1.1'
P 0.1023 0.0942 'International Tables Vol C tables 4.2.6.8 and 6.1.1.1'

loop_
_geom_angle_atom_site_label_1
_geom_angle_atom_site_label_2
_geom_angle_atom_site_label_3
_geom_angle
P1 Co1 P2 165.24(2)
P1 Co1 C1 82.72(6)
P1 Co1 B1 97.18(8)
P1 Co1 H2b1 98.5(8)
P1 Co1 H1b1 96.6(10)
P2 Co1 C1 82.93(6)
P2 Co1 B1 97.45(8)
P2 Co1 H2b1 95.0(8)
P2 Co1 H1b1 94.1(10)
C1 Co1 B1 174.02(10)
C1 Co1 H2b1 142.8(7)
C1 Co1 H1b1 150.0(10)
B1 Co1 H2b1 31.3(7)
B1 Co1 H1b1 36.0(10)
H2b1 Co1 H1b1 67.1(13)
Co1 P1 N1 102.47(6)
Co1 P1 C7 121.42(7)
Co1 P1 C11 113.06(6)
N1 P1 C7 100.60(9)
N1 P1 C11 104.58(10)
C7 P1 C11 111.81(10)
Co1 P2 N2 102.73(7)
Co1 P2 C15 116.67(7)
Co1 P2 C19 116.75(7)
N2 P2 C15 103.15(10)
N2 P2 C19 102.12(9)
C15 P2 C19 112.56(9)
P1 N1 C2 115.88(13)
P1 N1 H1n1 127.8(16)
C2 N1 H1n1 113.1(17)
P2 N2 C6 115.54(14)
P2 N2 H1n2 125.4(19)
C6 N2 H1n2 117.9(19)
Co1 C1 C2 122.32(14)
Co1 C1 C6 121.42(14)
C2 C1 C6 116.25(17)
N1 C2 C1 115.92(17)
N1 C2 C3 120.93(18)
C1 C2 C3 123.15(18)
C2 C3 C4 118.34(19)
C2 C3 H1c3 120.83
C4 C3 H1c3 120.83
C3 C4 C5 121.34(19)
C3 C4 H1c4 119.33
C5 C4 H1c4 119.33
C4 C5 C6 119.14(19)
C4 C5 H1c5 120.43
C6 C5 H1c5 120.43
N2 C6 C1 117.02(17)
N2 C6 C5 121.25(18)
C1 C6 C5 121.73(18)
P1 C7 C8 112.44(16)
P1 C7 C9 113.20(15)
P1 C7 C10 105.86(17)
C8 C7 C9 108.3(2)
C8 C7 C10 108.7(2)
C9 C7 C10 108.08(19)
C7 C8 H1c8 109.47
C7 C8 H2c8 109.47
C7 C8 H3c8 109.47
H1c8 C8 H2c8 109.47
H1c8 C8 H3c8 109.47
H2c8 C8 H3c8 109.47
C7 C9 H1c9 109.47
C7 C9 H2c9 109.47
C7 C9 H3c9 109.47
H1c9 C9 H2c9 109.47
H1c9 C9 H3c9 109.47
H2c9 C9 H3c9 109.47
C7 C10 H1c10 109.47
C7 C10 H2c10 109.47
C7 C10 H3c10 109.47
H1c10 C10 H2c10 109.47
H1c10 C10 H3c10 109.47
H2c10 C10 H3c10 109.47
P1 C11 C12 112.13(16)
P1 C11 C13 114.41(13)
P1 C11 C14 104.35(15)
C12 C11 C13 109.15(18)
C12 C11 C14 107.82(18)
C13 C11 C14 108.6(2)
C11 C12 H1c12 109.47
C11 C12 H2c12 109.47
C11 C12 H3c12 109.47
H1c12 C12 H2c12 109.47
H1c12 C12 H3c12 109.47
H2c12 C12 H3c12 109.47
C11 C13 H1c13 109.47
C11 C13 H2c13 109.47
C11 C13 H3c13 109.47
H1c13 C13 H2c13 109.47
H1c13 C13 H3c13 109.47
H2c13 C13 H3c13 109.47
C11 C14 H1c14 109.47
C11 C14 H2c14 109.47
C11 C14 H3c14 109.47
H1c14 C14 H2c14 109.47
H1c14 C14 H3c14 109.47
H2c14 C14 H3c14 109.47
P2 C15 C16 112.85(14)
P2 C15 C17 112.93(17)
P2 C15 C18 104.67(14)
C16 C15 C17 109.01(18)
C16 C15 C18 107.8(2)
C17 C15 C18 109.36(18)
C15 C16 H1c16 109.47
C15 C16 H2c16 109.47
C15 C16 H3c16 109.47
H1c16 C16 H2c16 109.47
H1c16 C16 H3c16 109.47
H2c16 C16 H3c16 109.47
C15 C17 H1c17 109.47
C15 C17 H2c17 109.47
C15 C17 H3c17 109.47
H1c17 C17 H2c17 109.47
H1c17 C17 H3c17 109.47
H2c17 C17 H3c17 109.47
C15 C18 H1c18 109.47
C15 C18 H2c18 109.47
C15 C18 H3c18 109.47
H1c18 C18 H2c18 109.47
H1c18 C18 H3c18 109.47
H2c18 C18 H3c18 109.47
P2 C19 C20 112.68(16)
P2 C19 C21 113.93(16)
P2 C19 C22 104.84(15)
C20 C19 C21 109.4(2)
C20 C19 C22 108.61(19)
C21 C19 C22 107.0(2)
C19 C20 H1c20 109.47
C19 C20 H2c20 109.47
C19 C20 H3c20 109.47
H1c20 C20 H2c20 109.47
H1c20 C20 H3c20 109.47
H2c20 C20 H3c20 109.47
C19 C21 H1c21 109.47
C19 C21 H2c21 109.47
C19 C21 H3c21 109.47
H1c21 C21 H2c21 109.47
H1c21 C21 H3c21 109.47
H2c21 C21 H3c21 109.47
C19 C22 H1c22 109.47
C19 C22 H2c22 109.47
C19 C22 H3c22 109.47
H1c22 C22 H2c22 109.47
H1c22 C22 H3c22 109.47
H2c22 C22 H3c22 109.47
Co1 B1 H3b1 120.5(14)
Co1 B1 H2b1 55.6(13)
Co1 B1 H1b1 50.1(12)
Co1 B1 H4b1 127.6(13)
H3b1 B1 H2b1 106.1(18)
H3b1 B1 H1b1 105.4(19)
H3b1 B1 H4b1 111.8(19)
H2b1 B1 H1b1 105.5(18)
H2b1 B1 H4b1 114.3(18)
H1b1 B1 H4b1 113.1(18)
Co1 H2b1 B1 93.1(15)
Co1 H1b1 B1 93.9(15)

loop_
_geom_bond_atom_site_label_1
_geom_bond_atom_site_label_2
_geom_bond_distance
Co1 P1 2.2265(5)
Co1 P2 2.2288(6)
Co1 C1 1.9454(18)
Co1 B1 2.156(3)
Co1 H2b1 1.78(3)
Co1 H1b1 1.66(3)
P1 N1 1.6941(18)
P1 C7 1.872(2)
P1 C11 1.8750(19)
P2 N2 1.6908(19)
P2 C15 1.884(2)
P2 C19 1.877(2)
N1 C2 1.398(3)
N1 H1n1 0.88(3)
N2 C6 1.388(3)
N2 H1n2 0.79(3)
C1 C2 1.399(3)
C1 C6 1.406(3)
C2 C3 1.393(3)
C3 C4 1.387(3)
C3 H1c3 0.96
C4 C5 1.378(3)
C4 H1c4 0.96
C5 C6 1.407(3)
C5 H1c5 0.96
C7 C8 1.529(3)
C7 C9 1.531(3)
C7 C10 1.524(4)
C8 H1c8 0.96
C8 H2c8 0.96
C8 H3c8 0.96
C9 H1c9 0.96
C9 H2c9 0.96
C9 H3c9 0.96
C10 H1c10 0.96
C10 H2c10 0.96
C10 H3c10 0.96
C11 C12 1.528(3)
C11 C13 1.532(3)
C11 C14 1.546(4)
C12 H1c12 0.96
C12 H2c12 0.96
C12 H3c12 0.96
C13 H1c13 0.96
C13 H2c13 0.96
C13 H3c13 0.96
C14 H1c14 0.96
C14 H2c14 0.96
C14 H3c14 0.96
C15 C16 1.526(4)
C15 C17 1.534(3)
C15 C18 1.533(3)
C16 H1c16 0.96
C16 H2c16 0.96
C16 H3c16 0.96
C17 H1c17 0.96
C17 H2c17 0.96
C17 H3c17 0.96
C18 H1c18 0.96
C18 H2c18 0.96
C18 H3c18 0.96
C19 C20 1.520(3)
C19 C21 1.534(4)
C19 C22 1.531(3)
C20 H1c20 0.96
C20 H2c20 0.96
C20 H3c20 0.96
C21 H1c21 0.96
C21 H2c21 0.96
C21 H3c21 0.96
C22 H1c22 0.96
C22 H2c22 0.96
C22 H3c22 0.96
B1 H3b1 1.09(3)
B1 H2b1 1.12(2)
B1 H1b1 1.27(3)
B1 H4b1 1.18(3)

loop_
_jana_cell_twin_matrix_id
_jana_cell_twin_volume_fraction
_jana_cell_twin_matrix_1_1
_jana_cell_twin_matrix_1_2
_jana_cell_twin_matrix_1_3
_jana_cell_twin_matrix_2_1
_jana_cell_twin_matrix_2_2
_jana_cell_twin_matrix_2_3
_jana_cell_twin_matrix_3_1
_jana_cell_twin_matrix_3_2
_jana_cell_twin_matrix_3_3
1 0.961(10) 1 0 0 0 1 0 0 0 1
2 0.039(10) -1 0 0 0 -1 0 0 0 -1
